data_1559345
loop_
_publ_author_name
'Matthew J. Cliffe'
'Jeongjae Lee'
'Joseph A. M. Paddison'
'Sam Schott'
'Paromita Mukherjee'
'Michael W. Gaultois'
'Pascal Manuel'
'Henning Sirringhaus'
'Sian E. Dutton'
'Clare P. Grey'

_publ_section_title
;
 Low-dimensional quantum magnetism in Cu(NCS)2, a molecular framework material
;
_journal_coden_ASTM PRBHB7
_journal_issue 14
_journal_name_full 'Physical Review B'
_journal_page_first 144421
_journal_paper_doi 10.1103/PhysRevB.97.144421
_journal_volume 97
_journal_year 2018
_chemical_formula_moiety '(Cu 2+), (N1 C1 S1-)2'
_chemical_formula_structural '(Cu 2+) (N1 C1 S1-)2'
_chemical_formula_sum 'C2 Cu N2 S2'
_chemical_formula_weight 179.714
_chemical_name_common 'copper(II) thiocyanate'
_chemical_name_systematic
;
catena[bis(mu2-thiocyanato-N,S)copper(II)]
;
_space_group_IT_number 2
_space_group_name_Hall '-P 1'
_space_group_name_H-M_alt 'P -1'
_symmetry_cell_setting triclinic
_symmetry_Int_Tables_number 2
_symmetry_space_group_name_H-M 'P -1'
_cell_angle_alpha 82.37048(18)
_cell_angle_beta 85.07189(18)
_cell_angle_gamma 113.49967(16)
_cell_formula_units_Z 1
_cell_length_a 3.91596(02)
_cell_length_b 5.65637(02)
_cell_length_c 6.06770(03)
_cell_measurement_temperature 300
_cell_volume 120.7286(10)
_diffrn_ambient_temperature 300
_diffrn_radiation_wavelength 0.414537
_diffrn_source 'APS 11-BM'
_pd_instr_location 'APS synchrotron, 11-BM'
_pd_proc_ls_background_function 'Chebychev polynomial'
_pd_proc_ls_pref_orient_corr
;
None
;
_pd_proc_ls_profile_function 'Voigt function'
_pd_proc_ls_prof_R_factor 5.332
_pd_proc_ls_prof_wR_expected 6.239
_pd_proc_ls_prof_wR_factor 6.673
_refine_ls_extinction_method none
_refine_ls_goodness_of_fit_all 1.1449
_refine_ls_hydrogen_treatment N/A
_refine_ls_matrix_type full
_refine_ls_number_constraints 0
_refine_ls_number_parameters 72
_refine_ls_number_restraints 0
_refine_ls_shift/su_max <0.001
_refine_ls_weighting_scheme sigma
_cod_data_source_file APS_CuSCN2_refined_final_withmetadata_for_COD.cif
_cod_data_source_block CuNCS2
_cod_original_cell_volume 120.7286(9)
_cod_original_formula_sum 'Cu1 N2 C2 S2'
_cod_database_code 1559345

loop_
_space_group_symop_operation_xyz
'x, y, z'
'-x, -y, -z'

loop_
_atom_site_aniso_label
_atom_site_aniso_U_11
_atom_site_aniso_U_22
_atom_site_aniso_U_33
_atom_site_aniso_U_12
_atom_site_aniso_U_13
_atom_site_aniso_U_23
Cu1 0.02473(29) 0.01389(23) 0.03187(29) -0.00294(19) 0.00303(22) -0.01200(20)
C1 0 0 0 0 0 0
N1 0 0 0 0 0 0
S1 0 0 0 0 0 0

loop_
_atom_site_label
_atom_site_fract_x
_atom_site_fract_y
_atom_site_fract_z
_atom_site_occupancy
_atom_site_B_iso_or_equiv
Cu1 0 0 0 1 0
C1 -0.26002(45) -0.48453(33) 0.78756(28) 1 1.30(4)
N1 0.12878(37) -0.71537(25) 0.15861(23) 1 1.44(3)
S1 -0.45039(14) 0.22294(9) 0.71543(8) 1 1.611(14)
